data_1533831
loop_
_publ_author_name
'Bocelli, G.'
'Sologub, O.L.'
'Salamakha, P.'

_publ_section_title
;
 X-ray investigations of ternary R3 Pd4 Ge4 samples
;
_journal_name_full 'Journal of Alloys Compd.'
_journal_page_first L3
_journal_page_last L6
_journal_volume 360
_journal_year 2003
_chemical_formula_sum 'Er3 Ge4 Pd3.688'
_chemical_name_systematic 'Er3 Pd3.688 Ge4'
_space_group_IT_number 71
_symmetry_space_group_name_Hall '-I 2 2'
_symmetry_space_group_name_H-M 'I m m m'
_cell_angle_alpha 90
_cell_angle_beta 90
_cell_angle_gamma 90
_cell_formula_units_Z 2
_cell_length_a 4.22
_cell_length_b 6.843
_cell_length_c 14.078
_cell_volume 406.537
_citation_journal_id_ASTM JALCEU
_cod_data_source_file Bocelli_JALCEU_2003_98.cif
_cod_data_source_block Er3Ge4Pd3.688
_cod_original_cell_volume 406.5369
_cod_database_code 1533831

loop_
_symmetry_equiv_pos_as_xyz
x,y,z
-x,-y,z
x,-y,-z
-x,y,-z
-x,-y,-z
x,y,-z
-x,y,z
x,-y,z
x+1/2,y+1/2,z+1/2
-x+1/2,-y+1/2,z+1/2
x+1/2,-y+1/2,-z+1/2
-x+1/2,y+1/2,-z+1/2
-x+1/2,-y+1/2,-z+1/2
x+1/2,y+1/2,-z+1/2
-x+1/2,y+1/2,z+1/2
x+1/2,-y+1/2,z+1/2

loop_
_atom_site_label
_atom_site_type_symbol
_atom_site_fract_x
_atom_site_fract_y
_atom_site_fract_z
_atom_site_occupancy
_atom_site_U_iso_or_equiv
Er2 Er 0 0 0 1 0.0
Er1 Er 0.5 0 0.3733 1 0.0
Pd1 Pd 0 0.3049 0.3294 0.922 0.0
Ge2 Ge 0 0.18843 0.5 1 0.0
Ge1 Ge 0 0 0.2183 1 0.0
